data_4001326
loop_
_publ_author_name
'Chen, Pang-Kuan'
'Che, Yun-Xia'
'Zheng, Ji-Min'
'Batten, Stuart R.'

_publ_section_title
;
 Heteropolynuclear Metamagnet Showing Spin Canting and Single-Crystal to
 Single-Crystal Phase Transformation
;
_journal_issue 9
_journal_name_full 'Chemistry of Materials'
_journal_page_first 2162
_journal_paper_doi 10.1021/cm062801s
_journal_volume 19
_journal_year 2007
_chemical_formula_sum 'C128 H156 Co12 O114 Zn8'
_chemical_formula_weight 4748.65
_chemical_name_systematic
; 
 ? 
;
_space_group_IT_number 53
_symmetry_cell_setting orthorhombic
_symmetry_space_group_name_Hall '-P 2ac 2'
_symmetry_space_group_name_H-M 'P m n a'
_atom_sites_solution_hydrogens geom
_atom_sites_solution_primary direct
_atom_sites_solution_secondary difmap
_audit_creation_method SHELXL-97
_cell_angle_alpha 90.00
_cell_angle_beta 90.00
_cell_angle_gamma 90.00
_cell_formula_units_Z 1
_cell_length_a 21.881(11)
_cell_length_b 7.070(3)
_cell_length_c 26.967(13)
_cell_measurement_reflns_used 5771
_cell_measurement_temperature 294(2)
_cell_measurement_theta_max 26.39
_cell_measurement_theta_min 2.40
_cell_volume 4172(3)
_computing_cell_refinement 'Bruker SMART'
_computing_data_collection 'Bruker SMART'
_computing_data_reduction 'Bruker SAINT'
_computing_molecular_graphics 'Bruker SHELXTL'
_computing_publication_material 'Bruker SHELXTL'
_computing_structure_refinement 'SHELXL-97 (Sheldrick, 1997)'
_computing_structure_solution 'SHELXS-97 (Sheldrick, 1990)'
_diffrn_ambient_temperature 294(2)
_diffrn_measured_fraction_theta_full 0.999
_diffrn_measured_fraction_theta_max 0.999
_diffrn_measurement_device_type 'CCD area detector'
_diffrn_measurement_method 'phi and omega scans'
_diffrn_radiation_monochromator graphite
_diffrn_radiation_source 'fine-focus sealed tube'
_diffrn_radiation_type MoK\a
_diffrn_radiation_wavelength 0.71073
_diffrn_reflns_av_R_equivalents 0.0955
_diffrn_reflns_av_sigmaI/netI 0.0691
_diffrn_reflns_limit_h_max 26
_diffrn_reflns_limit_h_min -16
_diffrn_reflns_limit_k_max 7
_diffrn_reflns_limit_k_min -8
_diffrn_reflns_limit_l_max 29
_diffrn_reflns_limit_l_min -32
_diffrn_reflns_number 18709
_diffrn_reflns_theta_full 25.01
_diffrn_reflns_theta_max 25.01
_diffrn_reflns_theta_min 1.20
_diffrn_standards_decay_% 0
_diffrn_standards_interval_count 0
_diffrn_standards_number 0
_exptl_absorpt_coefficient_mu 2.404
_exptl_absorpt_correction_T_max 1.000000
_exptl_absorpt_correction_T_min 0.520953
_exptl_absorpt_correction_type multi-scan
_exptl_absorpt_process_details SADABS
_exptl_crystal_colour violet
_exptl_crystal_density_diffrn 1.890
_exptl_crystal_density_method 'not measured'
_exptl_crystal_description block
_exptl_crystal_F_000 2400
_exptl_crystal_size_max 0.24
_exptl_crystal_size_mid 0.22
_exptl_crystal_size_min 0.16
_refine_diff_density_max 1.486
_refine_diff_density_min -1.698
_refine_diff_density_rms 0.233
_refine_ls_extinction_method none
_refine_ls_goodness_of_fit_ref 1.319
_refine_ls_hydrogen_treatment ref
_refine_ls_matrix_type full
_refine_ls_number_parameters 328
_refine_ls_number_reflns 3789
_refine_ls_number_restraints 46
_refine_ls_restrained_S_all 1.314
_refine_ls_R_factor_all 0.1479
_refine_ls_R_factor_gt 0.1260
_refine_ls_shift/su_max 0.001
_refine_ls_shift/su_mean 0.000
_refine_ls_structure_factor_coef Fsqd
_refine_ls_weighting_details 'calc w=1/[\s^2^(Fo^2^)+(0.0001P)^2^+237.8860P] where P=(Fo^2^+2Fc^2^)/3'
_refine_ls_weighting_scheme calc
_refine_ls_wR_factor_gt 0.2851
_refine_ls_wR_factor_ref 0.2947
_reflns_number_gt 3019
_reflns_number_total 3789
_reflns_threshold_expression >2sigma(I)
_cod_data_source_file cm062801ssi20061123_073237.cif
_cod_data_source_block 051012b
_cod_depositor_comments
;
The following automatic conversions were performed:

'_symmetry_cell_setting' value 'Orthorhombic' changed to
'orthorhombic' according to
/home/saulius/struct/CIF-dictionaries/cif_core.dic dictionary named
'cif_core.dic' version 2.4.1 from
2010-06-29.

'_exptl_absorpt_correction_type' value 'MULTI-SCAN'
changed to 'multi-scan' according to
/home/saulius/struct/CIF-dictionaries/cif_core.dic dictionary named
'cif_core.dic' version 2.4.1 from 2010-06-29.

Automatic conversion script
Id: cif_fix_values 1715 2011-07-08 13:25:40Z adriana 
;
_cod_original_sg_symbol_H-M Pmna
_cod_database_code 4001326

loop_
_symmetry_equiv_pos_as_xyz
'x, y, z'
'-x+1/2, -y, z+1/2'
'-x+1/2, y, -z+1/2'
'x, -y, -z'
'-x, -y, -z'
'x-1/2, y, -z-1/2'
'x-1/2, -y, z-1/2'
'-x, y, z'

loop_
_atom_site_label
_atom_site_type_symbol
_atom_site_fract_x
_atom_site_fract_y
_atom_site_fract_z
_atom_site_U_iso_or_equiv
_atom_site_adp_type
_atom_site_occupancy
_atom_site_symmetry_multiplicity
_atom_site_calc_flag
_atom_site_refinement_flags
_atom_site_disorder_assembly
_atom_site_disorder_group
C1 C 0.3030(7) 0.854(3) 0.4123(6) 0.025(4) Uani 1 1 d U . .
C2 C 0.3281(8) 0.795(3) 0.4625(5) 0.029(4) Uani 1 1 d . . .
C3 C 0.3897(9) 0.790(5) 0.4708(7) 0.082(11) Uani 1 1 d . . .
H3 H 0.4172 0.8174 0.4456 0.098 Uiso 1 1 calc R . .
C4 C 0.4105(10) 0.742(6) 0.5184(7) 0.102(15) Uani 1 1 d . . .
H4 H 0.4523 0.7424 0.5250 0.123 Uiso 1 1 calc R . .
C5 C 0.3699(10) 0.695(5) 0.5555(7) 0.072(9) Uani 1 1 d . . .
H5 H 0.3845 0.6537 0.5861 0.086 Uiso 1 1 calc R . .
C6 C 0.3081(8) 0.708(3) 0.5475(5) 0.026(4) Uani 1 1 d . . .
C7 C 0.2872(7) 0.750(2) 0.4997(6) 0.021(4) Uani 1 1 d . . .
H7 H 0.2456 0.7468 0.4929 0.025 Uiso 1 1 calc R . .
C8 C 0.2623(8) 0.669(3) 0.5886(6) 0.028(4) Uani 1 1 d . . .
C9 C 0.1138(7) 0.787(4) 0.2526(7) 0.058(8) Uani 1 1 d . . .
C10 C 0.0546(7) 0.754(3) 0.2262(5) 0.020(4) Uani 1 1 d . . .
C11 C 0.0556(7) 0.684(3) 0.1776(6) 0.024(4) Uani 1 1 d U . .
H11 H 0.0925 0.6617 0.1615 0.029 Uiso 1 1 calc R . .
C12 C 0.0000 0.650(4) 0.1538(8) 0.027(5) Uani 1 2 d SU . .
H12 H 0.0000 0.6036 0.1215 0.033 Uiso 1 2 calc SR . .
C13 C 0.0000 0.792(3) 0.2491(8) 0.013(4) Uani 1 2 d SU . .
H13 H 0.0000 0.8448 0.2807 0.016 Uiso 1 2 calc SR . .
C14 C 0.3854(7) 1.262(2) 0.2556(5) 0.020(4) Uani 1 1 d . . .
C15 C 0.4446(7) 1.308(2) 0.2307(5) 0.017(3) Uani 1 1 d . . .
C16 C 0.4444(8) 1.390(3) 0.1832(6) 0.028(4) Uani 1 1 d U . .
H16 H 0.4077 1.4140 0.1670 0.034 Uiso 1 1 calc R . .
C17 C 0.5000 1.434(4) 0.1606(8) 0.034(7) Uani 1 2 d S . .
H17 H 0.5000 1.4948 0.1299 0.041 Uiso 1 2 calc SR . .
C18 C 0.5000 1.268(4) 0.2542(8) 0.022(5) Uani 1 2 d S . .
H18 H 0.5000 1.2145 0.2857 0.026 Uiso 1 2 calc SR . .
Co1 Co 0.18185(9) 0.8384(3) 0.34996(7) 0.0176(5) Uani 1 1 d . . .
Co2 Co 0.2500 0.7970(4) 0.2500 0.0116(6) Uani 1 2 d S . .
H11A H 0.200(6) 0.510(15) 0.297(6) 0.03(6) Uiso 1 1 d D . .
H12A H 0.221(9) 1.104(16) 0.293(7) 0.05(7) Uiso 1 1 d D . .
H11B H 0.252(4) 0.530(16) 0.324(5) 0.01(4) Uiso 1 1 d D . .
O1 O 0.2473(6) 0.843(2) 0.4050(4) 0.051(4) Uani 1 1 d . . .
O2 O 0.3413(5) 0.930(2) 0.3834(4) 0.034(3) Uani 1 1 d . . .
O3 O 0.2076(5) 0.6512(19) 0.5777(4) 0.032(3) Uani 1 1 d . . .
O4 O 0.2835(6) 0.6629(17) 0.6333(4) 0.030(3) Uani 1 1 d . . .
O5 O 0.1124(5) 0.8285(16) 0.2980(3) 0.020(2) Uani 1 1 d U . .
O6 O 0.1625(5) 0.7758(19) 0.2270(4) 0.027(3) Uani 1 1 d . . .
O7 O 0.3883(5) 1.183(2) 0.2971(4) 0.033(3) Uani 1 1 d . . .
O8 O 0.3355(5) 1.3040(19) 0.2342(5) 0.039(3) Uani 1 1 d . . .
O9 O 0.1341(6) 1.0713(19) 0.3826(4) 0.034(3) Uani 1 1 d . . .
O10 O 0.1359(5) 0.6549(17) 0.3983(4) 0.025(3) Uani 1 1 d . . .
O11 O 0.2238(5) 0.5931(16) 0.3092(4) 0.019(2) Uani 1 1 d D . .
O12 O 0.2359(5) 1.0029(17) 0.3042(4) 0.018(2) Uani 1 1 d D . .
O13 O 0.3802(7) 0.795(3) 0.0025(6) 0.081(6) Uani 1 1 d . . .
O14 O 0.0000 0.137(14) 0.115(2) 0.13(3) Uani 0.50 2 d SP . .
O15 O 0.0000 0.951(9) 0.3869(15) 0.17(2) Uani 1 2 d S . .
O16 O 0.5000 0.671(9) 0.026(3) 0.10(3) Uani 0.49(6) 2 d SP A 1
O16' O 0.5000 0.760(11) -0.035(3) 0.12(3) Uani 0.51(6) 2 d SPU A 2
Zn1 Zn 0.31415(8) 1.0970(3) 0.32952(6) 0.0250(5) Uani 1 1 d . . .

loop_
_atom_site_aniso_label
_atom_site_aniso_U_11
_atom_site_aniso_U_22
_atom_site_aniso_U_33
_atom_site_aniso_U_23
_atom_site_aniso_U_13
_atom_site_aniso_U_12
C1 0.029(7) 0.030(8) 0.016(6) -0.007(6) 0.000(6) 0.009(6)
C2 0.029(9) 0.048(12) 0.009(7) -0.003(8) -0.004(7) 0.009(9)
C3 0.032(11) 0.20(4) 0.010(9) 0.021(15) 0.004(8) 0.015(17)
C4 0.033(12) 0.25(5) 0.021(10) 0.018(18) -0.005(9) 0.04(2)
C5 0.043(13) 0.16(3) 0.017(9) 0.023(14) -0.005(9) 0.032(16)
C6 0.034(10) 0.033(10) 0.009(7) -0.001(7) 0.000(7) 0.010(9)
C7 0.029(8) 0.017(9) 0.017(7) -0.003(7) -0.003(7) -0.006(7)
C8 0.039(10) 0.036(11) 0.010(7) 0.004(7) -0.002(7) 0.011(9)
C9 0.006(8) 0.15(2) 0.018(8) 0.006(13) 0.002(7) -0.001(11)
C10 0.018(8) 0.038(11) 0.005(7) 0.000(7) -0.001(6) -0.004(7)
C11 0.021(7) 0.034(8) 0.017(6) -0.013(6) 0.002(5) 0.004(6)
C12 0.028(9) 0.039(10) 0.014(8) -0.005(8) 0.000 0.000
C13 0.016(8) 0.015(8) 0.008(7) 0.007(7) 0.000 0.000
C14 0.026(9) 0.024(9) 0.011(7) 0.000(7) -0.002(7) 0.000(7)
C15 0.023(8) 0.014(9) 0.014(7) 0.001(6) -0.004(6) -0.002(7)
C16 0.039(7) 0.029(8) 0.017(6) 0.007(6) -0.008(6) 0.009(7)
C17 0.07(2) 0.021(14) 0.008(11) 0.006(10) 0.000 0.000
C18 0.018(11) 0.037(15) 0.010(10) -0.004(11) 0.000 0.000
Co1 0.0157(10) 0.0304(13) 0.0068(9) -0.0004(9) -0.0001(8) -0.0012(10)
Co2 0.0128(13) 0.0174(15) 0.0045(12) 0.000 0.0003(10) 0.000
O1 0.032(7) 0.106(13) 0.015(6) 0.023(7) -0.013(5) -0.012(9)
O2 0.028(6) 0.063(10) 0.011(5) 0.006(6) -0.001(5) 0.004(7)
O3 0.032(7) 0.043(8) 0.020(6) 0.001(6) -0.001(5) -0.009(6)
O4 0.050(8) 0.028(7) 0.011(5) -0.002(5) 0.003(5) -0.009(6)
O5 0.020(5) 0.030(6) 0.009(4) -0.007(4) -0.001(4) 0.001(5)
O6 0.011(5) 0.062(9) 0.009(5) 0.004(6) 0.000(4) 0.002(6)
O7 0.024(6) 0.050(9) 0.024(6) -0.001(6) 0.006(5) -0.004(6)
O8 0.022(6) 0.033(8) 0.063(9) 0.009(7) -0.017(6) 0.004(6)
O9 0.035(7) 0.042(8) 0.026(6) -0.011(6) 0.000(5) 0.008(6)
O10 0.028(6) 0.028(7) 0.019(5) 0.010(5) 0.001(5) -0.011(6)
O11 0.018(5) 0.023(6) 0.017(5) 0.004(5) 0.000(5) -0.002(5)
O12 0.019(6) 0.024(7) 0.010(5) -0.002(5) 0.002(4) -0.004(5)
O13 0.068(10) 0.144(19) 0.032(7) 0.009(10) 0.005(9) 0.000(13)
O14 0.10(5) 0.24(9) 0.05(3) 0.04(5) 0.000 0.000
O15 0.10(3) 0.30(7) 0.13(3) 0.02(4) 0.000 0.000
O16 0.08(4) 0.08(5) 0.14(6) 0.05(4) 0.000 0.000
O16' 0.11(3) 0.12(3) 0.12(3) -0.002(10) 0.000 0.000
Zn1 0.0196(9) 0.0431(13) 0.0123(8) 0.0011(9) 0.0007(7) -0.0056(10)

loop_
_atom_type_symbol
_atom_type_description
_atom_type_scat_dispersion_real
_atom_type_scat_dispersion_imag
_atom_type_scat_source
C C 0.0033 0.0016 'International Tables Vol C Tables 4.2.6.8 and 6.1.1.4'
H H 0.0000 0.0000 'International Tables Vol C Tables 4.2.6.8 and 6.1.1.4'
O O 0.0106 0.0060 'International Tables Vol C Tables 4.2.6.8 and 6.1.1.4'
Co Co 0.3494 0.9721 'International Tables Vol C Tables 4.2.6.8 and 6.1.1.4'
Zn Zn 0.2839 1.4301 'International Tables Vol C Tables 4.2.6.8 and 6.1.1.4'

loop_
_geom_angle_atom_site_label_1
_geom_angle_atom_site_label_2
_geom_angle_atom_site_label_3
_geom_angle
_geom_angle_site_symmetry_1
_geom_angle_site_symmetry_3
O1 C1 O2 125.7(16) . .
O1 C1 C2 118.7(15) . .
O2 C1 C2 115.2(14) . .
C3 C2 C7 120.8(16) . .
C3 C2 C1 120.7(16) . .
C7 C2 C1 118.4(15) . .
C2 C3 C4 118.6(19) . .
C2 C3 H3 120.7 . .
C4 C3 H3 120.7 . .
C5 C4 C3 121(2) . .
C5 C4 H4 119.6 . .
C3 C4 H4 119.6 . .
C6 C5 C4 120.1(18) . .
C6 C5 H5 119.9 . .
C4 C5 H5 119.9 . .
C5 C6 C7 118.9(16) . .
C5 C6 C8 121.4(15) . .
C7 C6 C8 119.6(15) . .
C2 C7 C6 120.4(15) . .
C2 C7 H7 119.8 . .
C6 C7 H7 119.8 . .
O3 C8 O4 124.4(16) . .
O3 C8 C6 118.8(14) . .
O4 C8 C6 116.7(15) . .
O5 C9 O6 124.2(16) . .
O5 C9 C10 118.5(14) . .
O6 C9 C10 117.3(15) . .
C13 C10 C11 120.3(15) . .
C13 C10 C9 120.6(15) . .
C11 C10 C9 119.1(14) . .
C12 C11 C10 118.5(15) . .
C12 C11 H11 120.7 . .
C10 C11 H11 120.7 . .
C11 C12 C11 121(2) . 8
C11 C12 H12 119.5 . .
C11 C12 H12 119.5 8 .
C10 C13 C10 121(2) 8 .
C10 C13 H13 119.5 8 .
C10 C13 H13 119.5 . .
O7 C14 O8 123.7(15) . .
O7 C14 C15 117.0(14) . .
O8 C14 C15 119.2(13) . .
C18 C15 C16 120.0(15) . .
C18 C15 C14 120.2(14) . .
C16 C15 C14 119.8(14) . .
C17 C16 C15 119.2(16) . .
C17 C16 H16 120.4 . .
C15 C16 H16 120.4 . .
C16 C17 C16 121(2) 8_655 .
C16 C17 H17 119.4 8_655 .
C16 C17 H17 119.4 . .
C15 C18 C15 120(2) . 8_655
C15 C18 H18 119.8 . .
C15 C18 H18 119.8 8_655 .
O1 Co1 O12 91.4(5) . .
O1 Co1 O5 176.5(5) . .
O12 Co1 O5 92.0(4) . .
O1 Co1 O10 84.0(5) . .
O12 Co1 O10 173.6(5) . .
O5 Co1 O10 92.7(4) . .
O1 Co1 O9 91.9(6) . .
O12 Co1 O9 95.3(5) . .
O5 Co1 O9 86.9(4) . .
O10 Co1 O9 89.2(5) . .
O1 Co1 O11 94.5(5) . .
O12 Co1 O11 84.7(4) . .
O5 Co1 O11 86.7(4) . .
O10 Co1 O11 91.3(4) . .
O9 Co1 O11 173.6(4) . .
O6 Co2 O6 171.5(8) . 3
O6 Co2 O12 97.3(4) . .
O6 Co2 O12 88.7(4) 3 .
O6 Co2 O12 88.7(4) . 3
O6 Co2 O12 97.3(4) 3 3
O12 Co2 O12 91.5(6) . 3
O6 Co2 O11 88.6(4) . 3
O6 Co2 O11 85.9(4) 3 3
O12 Co2 O11 173.0(4) . 3
O12 Co2 O11 84.9(4) 3 3
O6 Co2 O11 85.9(4) . .
O6 Co2 O11 88.6(4) 3 .
O12 Co2 O11 84.9(4) . .
O12 Co2 O11 173.0(4) 3 .
O11 Co2 O11 99.2(6) 3 .
C1 O1 Co1 143.1(11) . .
C1 O2 Zn1 120.7(11) . .
C8 O4 Zn1 122.4(12) . 4_576
C9 O5 Co1 130.4(10) . .
C9 O6 Co2 128.7(11) . .
C14 O7 Zn1 119.9(11) . .
Co2 O11 Co1 87.5(4) . .
Co2 O11 H11A 109(10) . .
Co1 O11 H11A 119(10) . .
Co2 O11 H11B 119(10) . .
Co1 O11 H11B 118(10) . .
H11A O11 H11B 105(9) . .
Zn1 O12 Co1 118.8(5) . .
Zn1 O12 Co2 110.6(5) . .
Co1 O12 Co2 96.4(5) . .
Zn1 O12 H12A 101(10) . .
Co1 O12 H12A 118(10) . .
Co2 O12 H12A 113(10) . .
O7 Zn1 O12 132.9(5) . .
O7 Zn1 O2 105.5(5) . .
O12 Zn1 O2 108.6(5) . .
O7 Zn1 O4 103.3(5) . 4_576
O12 Zn1 O4 99.4(5) . 4_576
O2 Zn1 O4 103.4(5) . 4_576

loop_
_geom_bond_atom_site_label_1
_geom_bond_atom_site_label_2
_geom_bond_distance
_geom_bond_site_symmetry_2
C1 O1 1.24(2) .
C1 O2 1.26(2) .
C1 C2 1.52(2) .
C2 C3 1.37(3) .
C2 C7 1.38(2) .
C3 C4 1.40(3) .
C3 H3 0.9300 .
C4 C5 1.38(3) .
C4 H4 0.9300 .
C5 C6 1.37(3) .
C5 H5 0.9300 .
C6 C7 1.40(2) .
C6 C8 1.52(2) .
C7 H7 0.9300 .
C8 O3 1.24(2) .
C8 O4 1.292(19) .
C9 O5 1.26(2) .
C9 O6 1.27(2) .
C9 C10 1.50(2) .
C10 C13 1.371(18) .
C10 C11 1.40(2) .
C11 C12 1.397(19) .
C11 H11 0.9300 .
C12 C11 1.397(19) 8
C12 H12 0.9300 .
C13 C10 1.371(18) 8
C13 H13 0.9300 .
C14 O7 1.252(19) .
C14 O8 1.272(19) .
C14 C15 1.50(2) .
C15 C18 1.397(18) .
C15 C16 1.41(2) .
C16 C17 1.40(2) .
C16 H16 0.9300 .
C17 C16 1.40(2) 8_655
C17 H17 0.9300 .
C18 C15 1.397(18) 8_655
C18 H18 0.9300 .
Co1 O1 2.062(11) .
Co1 O12 2.067(11) .
Co1 O5 2.069(10) .
Co1 O10 2.096(11) .
Co1 O9 2.139(12) .
Co1 O11 2.250(12) .
Co2 O6 2.018(10) .
Co2 O6 2.018(10) 3
Co2 O12 2.085(11) .
Co2 O12 2.085(11) 3
Co2 O11 2.226(11) 3
Co2 O11 2.226(11) .
O2 Zn1 1.963(12) .
O4 Zn1 2.082(12) 4_576
O7 Zn1 1.942(11) .
O11 H11A 0.851(10) .
O11 H11B 0.851(10) .
O12 Zn1 1.960(10) .
O12 H12A 0.850(10) .
Zn1 O4 2.082(12) 4_576

loop_
_geom_torsion_atom_site_label_1
_geom_torsion_atom_site_label_2
_geom_torsion_atom_site_label_3
_geom_torsion_atom_site_label_4
_geom_torsion
_geom_torsion_site_symmetry_1
_geom_torsion_site_symmetry_4
O1 C1 C2 C3 174(2) . .
O2 C1 C2 C3 -13(3) . .
O1 C1 C2 C7 -7(3) . .
O2 C1 C2 C7 166.2(16) . .
C7 C2 C3 C4 -2(5) . .
C1 C2 C3 C4 177(3) . .
C2 C3 C4 C5 2(6) . .
C3 C4 C5 C6 -5(6) . .
C4 C5 C6 C7 7(4) . .
C4 C5 C6 C8 -176(3) . .
C3 C2 C7 C6 4(3) . .
C1 C2 C7 C6 -175.3(16) . .
C5 C6 C7 C2 -6(3) . .
C8 C6 C7 C2 176.5(17) . .
C5 C6 C8 O3 -168(2) . .
C7 C6 C8 O3 9(3) . .
C5 C6 C8 O4 14(3) . .
C7 C6 C8 O4 -168.8(16) . .
O5 C9 C10 C13 9(3) . .
O6 C9 C10 C13 -170(2) . .
O5 C9 C10 C11 -172(2) . .
O6 C9 C10 C11 10(3) . .
C13 C10 C11 C12 -2(3) . .
C9 C10 C11 C12 179(2) . .
C10 C11 C12 C11 0(4) . 8
C11 C10 C13 C10 4(3) . 8
C9 C10 C13 C10 -176.9(17) . 8
O7 C14 C15 C18 -1(2) . .
O8 C14 C15 C18 178.0(18) . .
O7 C14 C15 C16 177.7(15) . .
O8 C14 C15 C16 -3(2) . .
C18 C15 C16 C17 -2(3) . .
C14 C15 C16 C17 179.3(18) . .
C15 C16 C17 C16 3(4) . 8_655
C16 C15 C18 C15 0(3) . 8_655
C14 C15 C18 C15 178.8(14) . 8_655
O2 C1 O1 Co1 25(4) . .
C2 C1 O1 Co1 -163.2(17) . .
O12 Co1 O1 C1 -29(3) . .
O5 Co1 O1 C1 166(8) . .
O10 Co1 O1 C1 147(3) . .
O9 Co1 O1 C1 -124(3) . .
O11 Co1 O1 C1 56(3) . .
O1 C1 O2 Zn1 15(3) . .
C2 C1 O2 Zn1 -157.1(12) . .
O3 C8 O4 Zn1 -107(2) . 4_576
C6 C8 O4 Zn1 70.7(19) . 4_576
O6 C9 O5 Co1 -14(4) . .
C10 C9 O5 Co1 167.9(13) . .
O1 Co1 O5 C9 -145(9) . .
O12 Co1 O5 C9 50(2) . .
O10 Co1 O5 C9 -125(2) . .
O9 Co1 O5 C9 145(2) . .
O11 Co1 O5 C9 -34(2) . .
O5 C9 O6 Co2 6(4) . .
C10 C9 O6 Co2 -176.3(14) . .
O6 Co2 O6 C9 98(2) 3 .
O12 Co2 O6 C9 -36(2) . .
O12 Co2 O6 C9 -127(2) 3 .
O11 Co2 O6 C9 148(2) 3 .
O11 Co2 O6 C9 48(2) . .
O8 C14 O7 Zn1 6(2) . .
C15 C14 O7 Zn1 -174.4(11) . .
O6 Co2 O11 Co1 -79.4(4) . .
O6 Co2 O11 Co1 107.1(4) 3 .
O12 Co2 O11 Co1 18.3(4) . .
O12 Co2 O11 Co1 -41(4) 3 .
O11 Co2 O11 Co1 -167.3(5) 3 .
O1 Co1 O11 Co2 -109.4(5) . .
O12 Co1 O11 Co2 -18.4(4) . .
O5 Co1 O11 Co2 73.9(4) . .
O10 Co1 O11 Co2 166.5(4) . .
O9 Co1 O11 Co2 72(4) . .
O1 Co1 O12 Zn1 -3.5(8) . .
O5 Co1 O12 Zn1 175.6(6) . .
O10 Co1 O12 Zn1 -46(4) . .
O9 Co1 O12 Zn1 88.5(7) . .
O11 Co1 O12 Zn1 -97.9(6) . .
O1 Co1 O12 Co2 114.3(6) . .
O5 Co1 O12 Co2 -66.7(5) . .
O10 Co1 O12 Co2 71(4) . .
O9 Co1 O12 Co2 -153.7(4) . .
O11 Co1 O12 Co2 19.8(4) . .
O6 Co2 O12 Zn1 -170.8(6) . .
O6 Co2 O12 Zn1 15.3(6) 3 .
O12 Co2 O12 Zn1 -81.9(5) 3 .
O11 Co2 O12 Zn1 -23(4) 3 .
O11 Co2 O12 Zn1 104.0(6) . .
O6 Co2 O12 Co1 65.1(5) . .
O6 Co2 O12 Co1 -108.8(5) 3 .
O12 Co2 O12 Co1 154.0(6) 3 .
O11 Co2 O12 Co1 -147(3) 3 .
O11 Co2 O12 Co1 -20.1(4) . .
C14 O7 Zn1 O12 30.7(16) . .
C14 O7 Zn1 O2 165.9(13) . .
C14 O7 Zn1 O4 -85.9(13) . 4_576
Co1 O12 Zn1 O7 158.0(6) . .
Co2 O12 Zn1 O7 48.0(9) . .
Co1 O12 Zn1 O2 23.7(8) . .
Co2 O12 Zn1 O2 -86.3(6) . .
Co1 O12 Zn1 O4 -83.9(7) . 4_576
Co2 O12 Zn1 O4 166.1(5) . 4_576
C1 O2 Zn1 O7 178.5(13) . .
C1 O2 Zn1 O12 -34.6(14) . .
C1 O2 Zn1 O4 70.3(14) . 4_576
